data_4121516
loop_
_publ_author_name
'Xie, Fang'
'Qi, Zisong'
'Yu, Songjie'
'Li, Xingwei'

_publ_section_title
;
 Rh(III)- and Ir(III)-Catalyzed C-H Alkynylation of Arenes under Chelation
 Assistance.
;
_journal_issue 12
_journal_name_full 'Journal of the American Chemical Society'
_journal_page_first 4780
_journal_page_last 4787
_journal_paper_doi 10.1021/ja501910e
_journal_volume 136
_journal_year 2014
_chemical_formula_moiety 'C34 H36 I N O2 Rh, C2 F6 N O4 S2 '
_chemical_formula_sum 'C36 H36 F6 I N2 O6 Rh S2'
_chemical_formula_weight 1000.60
_chemical_name_systematic
; 
 ? 
;
_space_group_IT_number 2
_symmetry_cell_setting triclinic
_symmetry_space_group_name_Hall '-P 1'
_symmetry_space_group_name_H-M 'P -1'
_atom_sites_solution_hydrogens geom
_atom_sites_solution_primary direct
_atom_sites_solution_secondary difmap
_audit_creation_method SHELXL-97
_cell_angle_alpha 82.200(2)
_cell_angle_beta 88.838(2)
_cell_angle_gamma 87.538(2)
_cell_formula_units_Z 2
_cell_length_a 9.2666(3)
_cell_length_b 14.3505(5)
_cell_length_c 14.8731(5)
_cell_measurement_reflns_used 8027
_cell_measurement_temperature 173(2)
_cell_measurement_theta_max 33.03
_cell_measurement_theta_min 2.20
_cell_volume 1957.51(11)
_computing_cell_refinement 'Bruker SMART'
_computing_data_collection 'Bruker SMART'
_computing_data_reduction 'Bruker SAINT'
_computing_molecular_graphics 'Bruker SHELXTL'
_computing_publication_material 'Bruker SHELXTL'
_computing_structure_refinement 'SHELXL-97 (Sheldrick, 1997)'
_computing_structure_solution 'SHELXS-97 (Sheldrick, 1990)'
_diffrn_ambient_temperature 173(2)
_diffrn_measured_fraction_theta_full 0.988
_diffrn_measured_fraction_theta_max 0.988
_diffrn_measurement_device_type 'CCD area detector'
_diffrn_measurement_method 'phi and omega scans'
_diffrn_radiation_monochromator graphite
_diffrn_radiation_source 'fine-focus sealed tube'
_diffrn_radiation_type MoK\a
_diffrn_radiation_wavelength 0.71073
_diffrn_reflns_av_R_equivalents 0.0147
_diffrn_reflns_av_sigmaI/netI 0.0257
_diffrn_reflns_limit_h_max 11
_diffrn_reflns_limit_h_min -10
_diffrn_reflns_limit_k_max 16
_diffrn_reflns_limit_k_min -17
_diffrn_reflns_limit_l_max 17
_diffrn_reflns_limit_l_min -16
_diffrn_reflns_number 10730
_diffrn_reflns_theta_full 25.00
_diffrn_reflns_theta_max 25.00
_diffrn_reflns_theta_min 2.12
_exptl_absorpt_coefficient_mu 1.406
_exptl_absorpt_correction_T_max 0.787
_exptl_absorpt_correction_T_min 0.635
_exptl_absorpt_correction_type multi-scan
_exptl_absorpt_process_details sadabs
_exptl_crystal_colour red
_exptl_crystal_density_diffrn 1.698
_exptl_crystal_density_method 'not measured'
_exptl_crystal_description block
_exptl_crystal_F_000 996
_exptl_crystal_size_max 0.33
_exptl_crystal_size_mid 0.28
_exptl_crystal_size_min 0.17
_refine_diff_density_max 0.699
_refine_diff_density_min -0.634
_refine_diff_density_rms 0.072
_refine_ls_extinction_method none
_refine_ls_goodness_of_fit_ref 1.016
_refine_ls_hydrogen_treatment mixed
_refine_ls_matrix_type full
_refine_ls_number_parameters 495
_refine_ls_number_reflns 6782
_refine_ls_number_restraints 12
_refine_ls_restrained_S_all 1.036
_refine_ls_R_factor_all 0.0295
_refine_ls_R_factor_gt 0.0255
_refine_ls_shift/su_max 0.002
_refine_ls_shift/su_mean 0.000
_refine_ls_structure_factor_coef Fsqd
_refine_ls_weighting_details 'calc w=1/[\s^2^(Fo^2^)+(0.0267P)^2^+2.7453P] where P=(Fo^2^+2Fc^2^)/3'
_refine_ls_weighting_scheme calc
_refine_ls_wR_factor_gt 0.0597
_refine_ls_wR_factor_ref 0.0627
_reflns_number_gt 6086
_reflns_number_total 6782
_reflns_threshold_expression >2sigma(I)
_cod_data_source_file ja501910e_si_002.cif
_cod_data_source_block 3
_cod_depositor_comments
;
The following automatic conversions were performed:

'_symmetry_cell_setting' value 'Triclinic' changed to 'triclinic'
according to
/usr/data/users/saulius/crontab/automatic-downloads/current/ACS/lib/dictionaries/cif_core.dic
dictionary named 'cif_core.dic' version 2.4.2 from 2011-04-26.

Automatic conversion script
Id: cif_fix_values 2281 2013-09-26 08:29:07Z andrius 
;
_cod_original_sg_symbol_H-M P-1
_cod_database_code 4121516

loop_
_symmetry_equiv_pos_as_xyz
'x, y, z'
'-x, -y, -z'

loop_
_atom_site_label
_atom_site_type_symbol
_atom_site_fract_x
_atom_site_fract_y
_atom_site_fract_z
_atom_site_U_iso_or_equiv
_atom_site_adp_type
_atom_site_occupancy
_atom_site_symmetry_multiplicity
_atom_site_calc_flag
_atom_site_refinement_flags
Rh1 Rh 0.85024(2) 0.698293(15) 0.239590(13) 0.01642(6) Uani 1 1 d .
I1 I 1.306070(19) 0.641013(13) 0.415047(12) 0.02430(6) Uani 1 1 d .
S1 S 0.78334(9) 0.15165(7) 0.43018(6) 0.0394(2) Uani 1 1 d .
S2 S 0.62950(8) 0.10114(6) 0.28621(5) 0.02815(17) Uani 1 1 d .
F1 F 1.0039(3) 0.2552(2) 0.4277(2) 0.1017(11) Uani 1 1 d .
F2 F 1.0530(3) 0.1236(3) 0.3846(3) 0.1130(14) Uani 1 1 d .
F3 F 0.9420(4) 0.2289(3) 0.2973(2) 0.1276(16) Uani 1 1 d .
F4 F 0.3505(2) 0.0921(2) 0.27984(16) 0.0668(7) Uani 1 1 d .
F5 F 0.4483(3) -0.01140(18) 0.3795(2) 0.0805(9) Uani 1 1 d .
F6 F 0.4231(2) 0.13082(19) 0.40335(16) 0.0631(7) Uani 1 1 d .
N1 N 0.9284(2) 0.83581(16) 0.22022(15) 0.0189(5) Uani 1 1 d .
N2 N 0.7383(3) 0.0792(2) 0.3667(2) 0.0374(7) Uani 1 1 d .
O1 O 1.0714(2) 0.65236(14) 0.26651(13) 0.0226(4) Uani 1 1 d .
O2 O 1.1046(2) 0.58963(14) 0.13631(13) 0.0257(5) Uani 1 1 d .
O3 O 0.6956(3) 0.2360(2) 0.4272(2) 0.0716(10) Uani 1 1 d .
O4 O 0.8206(4) 0.1043(3) 0.5163(2) 0.0901(12) Uani 1 1 d .
O5 O 0.6131(2) 0.19663(17) 0.24497(15) 0.0381(5) Uani 1 1 d .
O6 O 0.6493(3) 0.0296(2) 0.22827(19) 0.0533(7) Uani 1 1 d .
C1 C 0.7648(3) 0.6323(2) 0.37354(19) 0.0232(6) Uani 1 1 d .
C2 C 0.6877(3) 0.7173(2) 0.34882(19) 0.0239(6) Uani 1 1 d .
C3 C 0.6229(3) 0.7146(2) 0.26037(19) 0.0228(6) Uani 1 1 d .
C4 C 0.6545(3) 0.6227(2) 0.23561(19) 0.0228(6) Uani 1 1 d .
C5 C 0.7488(3) 0.5729(2) 0.30202(19) 0.0230(6) Uani 1 1 d .
C6 C 0.8548(4) 0.6041(2) 0.4563(2) 0.0337(7) Uani 1 1 d .
H6A H 0.9553 0.6081 0.4398 0.050 Uiso 1 1 calc R
H6B H 0.8355 0.5406 0.4814 0.050 Uiso 1 1 calc R
H6C H 0.8313 0.6455 0.5005 0.050 Uiso 1 1 calc R
C7 C 0.6727(4) 0.7997(2) 0.4012(2) 0.0352(8) Uani 1 1 d .
H7A H 0.5776 0.8023 0.4277 0.053 Uiso 1 1 calc R
H7B H 0.6878 0.8568 0.3610 0.053 Uiso 1 1 calc R
H7C H 0.7432 0.7927 0.4483 0.053 Uiso 1 1 calc R
C8 C 0.5249(3) 0.7902(2) 0.2118(2) 0.0331(7) Uani 1 1 d .
H8A H 0.5256 0.7846 0.1482 0.050 Uiso 1 1 calc R
H8B H 0.5579 0.8508 0.2203 0.050 Uiso 1 1 calc R
H8C H 0.4283 0.7835 0.2357 0.050 Uiso 1 1 calc R
C9 C 0.5968(3) 0.5842(2) 0.1552(2) 0.0317(7) Uani 1 1 d .
H9A H 0.5125 0.5494 0.1733 0.048 Uiso 1 1 calc R
H9B H 0.6692 0.5434 0.1322 0.048 Uiso 1 1 calc R
H9C H 0.5719 0.6352 0.1088 0.048 Uiso 1 1 calc R
C10 C 0.8100(4) 0.4742(2) 0.3053(2) 0.0342(7) Uani 1 1 d .
H10A H 0.7493 0.4320 0.3430 0.051 Uiso 1 1 calc R
H10B H 0.9054 0.4701 0.3299 0.051 Uiso 1 1 calc R
H10C H 0.8145 0.4571 0.2450 0.051 Uiso 1 1 calc R
C11 C 1.0113(3) 0.8604(2) 0.28571(19) 0.0246(6) Uani 1 1 d .
H11 H 1.0243 0.8181 0.3383 0.029 Uiso 1 1 calc R
C12 C 1.0778(3) 0.9451(2) 0.2787(2) 0.0305(7) Uani 1 1 d .
H12 H 1.1338 0.9600 0.3255 0.037 Uiso 1 1 calc R
C13 C 1.0589(3) 1.0077(2) 0.1998(2) 0.0317(7) Uani 1 1 d .
H13 H 1.1034 1.0652 0.1922 0.038 Uiso 1 1 calc R
C14 C 0.9732(3) 0.9834(2) 0.1329(2) 0.0269(7) Uani 1 1 d .
H14 H 0.9597 1.0250 0.0798 0.032 Uiso 1 1 calc R
C15 C 0.9069(3) 0.8980(2) 0.14342(18) 0.0205(6) Uani 1 1 d .
C16 C 0.8136(3) 0.8713(2) 0.07234(18) 0.0206(6) Uani 1 1 d .
C17 C 0.7213(3) 0.9395(2) 0.02377(19) 0.0259(6) Uani 1 1 d .
H17 H 0.7198 1.0013 0.0362 0.031 Uiso 1 1 calc R
C18 C 0.6322(3) 0.9154(2) -0.0427(2) 0.0313(7) Uani 1 1 d .
H18 H 0.5715 0.9610 -0.0747 0.038 Uiso 1 1 calc R
C19 C 0.6336(3) 0.8237(2) -0.0613(2) 0.0297(7) Uani 1 1 d .
H19 H 0.5729 0.8075 -0.1053 0.036 Uiso 1 1 calc R
C20 C 0.7257(3) 0.7556(2) -0.01458(19) 0.0256(6) Uani 1 1 d .
H20 H 0.7258 0.6940 -0.0276 0.031 Uiso 1 1 calc R
C21 C 0.8182(3) 0.7782(2) 0.05184(18) 0.0201(6) Uani 1 1 d .
C22 C 0.9108(3) 0.70608(19) 0.10584(17) 0.0182(6) Uani 1 1 d .
C23 C 1.0303(3) 0.66481(19) 0.07697(18) 0.0195(6) Uani 1 1 d .
C24 C 1.1234(3) 0.6814(2) -0.00941(19) 0.0290(7) Uani 1 1 d .
C25 C 1.2652(6) 0.7153(8) 0.0172(4) 0.162(4) Uani 1 1 d U
H25A H 1.3235 0.7320 -0.0361 0.243 Uiso 1 1 calc R
H25B H 1.3143 0.6662 0.0568 0.243 Uiso 1 1 calc R
H25C H 1.2484 0.7694 0.0481 0.243 Uiso 1 1 calc R
C26 C 1.1495(10) 0.5932(4) -0.0501(4) 0.148(4) Uani 1 1 d U
H26A H 1.2173 0.6038 -0.0997 0.222 Uiso 1 1 calc R
H26B H 1.0601 0.5739 -0.0719 0.222 Uiso 1 1 calc R
H26C H 1.1878 0.5447 -0.0050 0.222 Uiso 1 1 calc R
C27 C 1.0611(6) 0.7534(4) -0.0811(3) 0.0823(19) Uani 1 1 d .
H27A H 1.1239 0.7589 -0.1335 0.123 Uiso 1 1 calc R
H27B H 1.0512 0.8130 -0.0586 0.123 Uiso 1 1 calc R
H27C H 0.9679 0.7348 -0.0974 0.123 Uiso 1 1 calc R
C28 C 1.1295(3) 0.5947(2) 0.22240(18) 0.0197(6) Uani 1 1 d .
C29 C 1.2361(3) 0.5204(2) 0.26187(19) 0.0222(6) Uani 1 1 d .
C30 C 1.2546(4) 0.4390(2) 0.2193(2) 0.0323(7) Uani 1 1 d .
H30 H 1.2011 0.4337 0.1681 0.039 Uiso 1 1 calc R
C31 C 1.3505(4) 0.3668(2) 0.2520(2) 0.0399(8) Uani 1 1 d .
H31 H 1.3599 0.3128 0.2239 0.048 Uiso 1 1 calc R
C32 C 1.4325(4) 0.3751(2) 0.3266(2) 0.0377(8) Uani 1 1 d .
H32 H 1.4987 0.3271 0.3483 0.045 Uiso 1 1 calc R
C33 C 1.4162(3) 0.4548(2) 0.3691(2) 0.0303(7) Uani 1 1 d .
H33 H 1.4722 0.4601 0.4192 0.036 Uiso 1 1 calc R
C34 C 1.3171(3) 0.5276(2) 0.33829(19) 0.0223(6) Uani 1 1 d .
C35 C 0.9555(5) 0.1903(3) 0.3829(3) 0.0592(12) Uani 1 1 d .
C36 C 0.4535(4) 0.0759(2) 0.3410(2) 0.0358(8) Uani 1 1 d .

loop_
_atom_site_aniso_label
_atom_site_aniso_U_11
_atom_site_aniso_U_22
_atom_site_aniso_U_33
_atom_site_aniso_U_23
_atom_site_aniso_U_13
_atom_site_aniso_U_12
Rh1 0.01685(11) 0.01742(12) 0.01467(11) -0.00165(8) -0.00145(8) 0.00210(8)
I1 0.02370(11) 0.02765(11) 0.02184(10) -0.00429(8) -0.00468(7) 0.00074(8)
S1 0.0365(5) 0.0552(6) 0.0283(4) -0.0147(4) -0.0127(3) 0.0114(4)
S2 0.0259(4) 0.0324(4) 0.0282(4) -0.0119(3) -0.0012(3) 0.0000(3)
F1 0.078(2) 0.113(3) 0.136(3) -0.083(2) -0.0156(19) -0.0297(18)
F2 0.0417(15) 0.127(3) 0.192(4) -0.102(3) 0.0070(19) 0.0040(17)
F3 0.131(3) 0.185(4) 0.070(2) 0.000(2) 0.004(2) -0.099(3)
F4 0.0312(12) 0.113(2) 0.0581(15) -0.0145(15) -0.0069(10) -0.0162(13)
F5 0.0617(16) 0.0495(15) 0.121(2) 0.0175(16) 0.0284(16) -0.0074(13)
F6 0.0512(14) 0.0872(19) 0.0575(14) -0.0358(14) 0.0179(11) -0.0047(13)
N1 0.0187(11) 0.0201(12) 0.0177(11) -0.0028(10) -0.0015(9) 0.0021(9)
N2 0.0347(15) 0.0308(15) 0.0464(17) -0.0060(13) -0.0120(13) 0.0086(12)
O1 0.0214(10) 0.0260(11) 0.0206(10) -0.0058(9) -0.0064(8) 0.0072(8)
O2 0.0322(11) 0.0257(11) 0.0184(10) -0.0033(8) -0.0060(8) 0.0135(9)
O3 0.0614(18) 0.081(2) 0.085(2) -0.0617(19) -0.0410(16) 0.0369(17)
O4 0.094(3) 0.137(4) 0.0338(16) 0.0107(19) -0.0251(16) -0.008(2)
O5 0.0393(13) 0.0404(14) 0.0330(12) 0.0018(11) -0.0079(10) -0.0028(11)
O6 0.0431(15) 0.0636(18) 0.0631(18) -0.0440(15) 0.0087(13) -0.0076(13)
C1 0.0240(15) 0.0271(16) 0.0175(14) 0.0007(12) 0.0014(11) -0.0040(12)
C2 0.0215(14) 0.0277(16) 0.0230(14) -0.0056(12) 0.0073(12) -0.0030(12)
C3 0.0148(13) 0.0281(16) 0.0252(15) -0.0027(12) 0.0043(11) 0.0000(12)
C4 0.0184(14) 0.0265(15) 0.0239(15) -0.0039(12) 0.0002(11) -0.0039(12)
C5 0.0230(15) 0.0224(15) 0.0236(14) -0.0021(12) 0.0023(12) -0.0048(12)
C6 0.0380(18) 0.0373(19) 0.0240(16) 0.0046(14) -0.0042(14) -0.0079(15)
C7 0.0389(19) 0.0326(18) 0.0362(18) -0.0129(15) 0.0087(15) -0.0029(15)
C8 0.0249(16) 0.0360(18) 0.0365(18) -0.0004(15) 0.0012(14) 0.0072(14)
C9 0.0285(16) 0.0392(19) 0.0295(16) -0.0109(14) -0.0020(13) -0.0053(14)
C10 0.0386(18) 0.0221(16) 0.0408(19) -0.0014(14) -0.0002(15) 0.0027(14)
C11 0.0290(16) 0.0268(16) 0.0177(14) -0.0021(12) -0.0049(12) 0.0009(13)
C12 0.0353(17) 0.0286(17) 0.0283(16) -0.0038(13) -0.0105(13) -0.0047(14)
C13 0.0371(18) 0.0260(16) 0.0322(17) -0.0012(14) -0.0041(14) -0.0095(14)
C14 0.0332(17) 0.0242(15) 0.0223(15) 0.0015(12) -0.0015(12) -0.0027(13)
C15 0.0190(14) 0.0226(15) 0.0191(14) -0.0016(12) 0.0007(11) 0.0040(11)
C16 0.0195(14) 0.0257(15) 0.0159(13) -0.0013(12) 0.0001(11) 0.0022(12)
C17 0.0291(16) 0.0255(16) 0.0214(14) 0.0002(12) -0.0011(12) 0.0067(13)
C18 0.0273(16) 0.0387(19) 0.0246(15) 0.0038(14) -0.0050(13) 0.0123(14)
C19 0.0252(16) 0.0436(19) 0.0201(15) -0.0041(14) -0.0081(12) 0.0039(14)
C20 0.0269(15) 0.0309(16) 0.0194(14) -0.0055(13) -0.0041(12) 0.0019(13)
C21 0.0188(14) 0.0274(15) 0.0138(13) -0.0033(11) 0.0000(11) 0.0030(12)
C22 0.0205(14) 0.0197(14) 0.0146(13) -0.0021(11) -0.0022(11) -0.0017(11)
C23 0.0237(14) 0.0190(14) 0.0155(13) -0.0016(11) -0.0059(11) 0.0044(11)
C24 0.0231(15) 0.0425(19) 0.0194(14) -0.0013(14) 0.0028(12) 0.0092(14)
C25 0.060(3) 0.364(12) 0.054(3) 0.032(5) -0.005(3) -0.097(5)
C26 0.288(10) 0.076(4) 0.075(4) -0.017(3) 0.107(5) 0.023(5)
C27 0.079(3) 0.094(4) 0.055(3) 0.041(3) 0.041(3) 0.042(3)
C28 0.0169(13) 0.0210(14) 0.0211(14) -0.0024(12) -0.0012(11) -0.0021(11)
C29 0.0199(14) 0.0218(15) 0.0237(14) -0.0004(12) -0.0010(11) 0.0031(12)
C30 0.0357(18) 0.0286(17) 0.0336(17) -0.0089(14) -0.0107(14) 0.0077(14)
C31 0.046(2) 0.0259(17) 0.048(2) -0.0112(16) -0.0108(17) 0.0146(15)
C32 0.0382(19) 0.0294(18) 0.043(2) -0.0010(15) -0.0088(16) 0.0158(15)
C33 0.0253(16) 0.0347(18) 0.0289(16) 0.0006(14) -0.0076(13) 0.0103(14)
C34 0.0235(14) 0.0227(15) 0.0198(14) -0.0005(12) 0.0010(11) 0.0004(12)
C35 0.051(3) 0.072(3) 0.063(3) -0.037(2) -0.006(2) -0.013(2)
C36 0.0324(18) 0.039(2) 0.0366(18) -0.0076(16) 0.0023(15) -0.0031(15)

loop_
_atom_type_symbol
_atom_type_description
_atom_type_scat_dispersion_real
_atom_type_scat_dispersion_imag
_atom_type_scat_source
C C 0.0033 0.0016 'International Tables Vol C Tables 4.2.6.8 and 6.1.1.4'
H H 0.0000 0.0000 'International Tables Vol C Tables 4.2.6.8 and 6.1.1.4'
N N 0.0061 0.0033 'International Tables Vol C Tables 4.2.6.8 and 6.1.1.4'
O O 0.0106 0.0060 'International Tables Vol C Tables 4.2.6.8 and 6.1.1.4'
F F 0.0171 0.0103 'International Tables Vol C Tables 4.2.6.8 and 6.1.1.4'
S S 0.1246 0.1234 'International Tables Vol C Tables 4.2.6.8 and 6.1.1.4'
Rh Rh -1.1178 0.9187 'International Tables Vol C Tables 4.2.6.8 and 6.1.1.4'
I I -0.4742 1.8119 'International Tables Vol C Tables 4.2.6.8 and 6.1.1.4'

loop_
_geom_angle_atom_site_label_1
_geom_angle_atom_site_label_2
_geom_angle_atom_site_label_3
_geom_angle
C22 Rh1 N1 80.92(10)
C22 Rh1 C3 113.61(11)
N1 Rh1 C3 105.90(10)
C22 Rh1 C5 118.11(11)
N1 Rh1 C5 160.78(10)
C3 Rh1 C5 65.42(11)
C22 Rh1 O1 85.06(9)
N1 Rh1 O1 85.62(8)
C3 Rh1 O1 159.07(9)
C5 Rh1 O1 98.06(9)
C22 Rh1 C4 99.02(11)
N1 Rh1 C4 141.88(10)
C3 Rh1 C4 39.03(11)
C5 Rh1 C4 38.67(11)
O1 Rh1 C4 132.49(10)
C22 Rh1 C2 151.77(11)
N1 Rh1 C2 98.32(10)
C3 Rh1 C2 39.14(11)
C5 Rh1 C2 63.84(11)
O1 Rh1 C2 123.13(9)
C4 Rh1 C2 64.27(11)
C22 Rh1 C1 156.91(11)
N1 Rh1 C1 122.14(10)
C3 Rh1 C1 64.16(11)
C5 Rh1 C1 38.94(11)
O1 Rh1 C1 94.94(9)
C4 Rh1 C1 64.20(11)
C2 Rh1 C1 36.48(11)
O4 S1 O3 117.5(2)
O4 S1 N2 110.2(2)
O3 S1 N2 116.38(15)
O4 S1 C35 102.9(2)
O3 S1 C35 104.4(2)
N2 S1 C35 103.37(18)
O5 S2 O6 118.15(17)
O5 S2 N2 117.23(15)
O6 S2 N2 108.51(17)
O5 S2 C36 104.18(15)
O6 S2 C36 103.22(16)
N2 S2 C36 103.30(16)
C11 N1 C15 118.7(2)
C11 N1 Rh1 117.34(18)
C15 N1 Rh1 123.78(18)
S2 N2 S1 125.18(18)
C28 O1 Rh1 119.27(17)
C28 O2 C23 123.0(2)
C2 C1 C5 108.3(2)
C2 C1 C6 127.9(3)
C5 C1 C6 123.8(3)
C2 C1 Rh1 71.65(16)
C5 C1 Rh1 67.65(15)
C6 C1 Rh1 124.6(2)
C1 C2 C3 108.3(3)
C1 C2 C7 127.3(3)
C3 C2 C7 124.3(3)
C1 C2 Rh1 71.87(16)
C3 C2 Rh1 66.79(15)
C7 C2 Rh1 126.3(2)
C4 C3 C2 107.4(3)
C4 C3 C8 126.8(3)
C2 C3 C8 125.3(3)
C4 C3 Rh1 71.54(15)
C2 C3 Rh1 74.07(16)
C8 C3 Rh1 126.1(2)
C5 C4 C3 108.1(2)
C5 C4 C9 125.6(3)
C3 C4 C9 126.3(3)
C5 C4 Rh1 70.49(15)
C3 C4 Rh1 69.43(15)
C9 C4 Rh1 126.6(2)
C4 C5 C1 107.6(2)
C4 C5 C10 127.5(3)
C1 C5 C10 124.6(3)
C4 C5 Rh1 70.84(16)
C1 C5 Rh1 73.41(16)
C10 C5 Rh1 125.9(2)
C1 C6 H6A 109.5
C1 C6 H6B 109.5
H6A C6 H6B 109.5
C1 C6 H6C 109.5
H6A C6 H6C 109.5
H6B C6 H6C 109.5
C2 C7 H7A 109.5
C2 C7 H7B 109.5
H7A C7 H7B 109.5
C2 C7 H7C 109.5
H7A C7 H7C 109.5
H7B C7 H7C 109.5
C3 C8 H8A 109.5
C3 C8 H8B 109.5
H8A C8 H8B 109.5
C3 C8 H8C 109.5
H8A C8 H8C 109.5
H8B C8 H8C 109.5
C4 C9 H9A 109.5
C4 C9 H9B 109.5
H9A C9 H9B 109.5
C4 C9 H9C 109.5
H9A C9 H9C 109.5
H9B C9 H9C 109.5
C5 C10 H10A 109.5
C5 C10 H10B 109.5
H10A C10 H10B 109.5
C5 C10 H10C 109.5
H10A C10 H10C 109.5
H10B C10 H10C 109.5
N1 C11 C12 123.3(3)
N1 C11 H11 118.4
C12 C11 H11 118.4
C11 C12 C13 118.1(3)
C11 C12 H12 120.9
C13 C12 H12 120.9
C14 C13 C12 118.9(3)
C14 C13 H13 120.6
C12 C13 H13 120.5
C13 C14 C15 121.0(3)
C13 C14 H14 119.5
C15 C14 H14 119.5
N1 C15 C14 119.9(3)
N1 C15 C16 118.5(2)
C14 C15 C16 121.5(3)
C17 C16 C21 119.6(3)
C17 C16 C15 119.9(3)
C21 C16 C15 120.5(2)
C18 C17 C16 120.6(3)
C18 C17 H17 119.7
C16 C17 H17 119.7
C19 C18 C17 120.0(3)
C19 C18 H18 120.0
C17 C18 H18 120.0
C18 C19 C20 120.2(3)
C18 C19 H19 119.9
C20 C19 H19 119.9
C19 C20 C21 121.1(3)
C19 C20 H20 119.5
C21 C20 H20 119.5
C20 C21 C16 118.6(3)
C20 C21 C22 122.0(3)
C16 C21 C22 119.2(2)
C23 C22 C21 126.2(2)
C23 C22 Rh1 123.7(2)
C21 C22 Rh1 109.06(18)
C22 C23 O2 119.8(2)
C22 C23 C24 134.0(3)
O2 C23 C24 106.1(2)
C26 C24 C27 107.4(4)
C26 C24 C25 109.0(6)
C27 C24 C25 107.8(5)
C26 C24 C23 111.2(3)
C27 C24 C23 114.2(3)
C25 C24 C23 107.0(3)
C24 C25 H25A 109.5
C24 C25 H25B 109.5
H25A C25 H25B 109.5
C24 C25 H25C 109.5
H25A C25 H25C 109.5
H25B C25 H25C 109.5
C24 C26 H26A 109.5
C24 C26 H26B 109.5
H26A C26 H26B 109.5
C24 C26 H26C 109.5
H26A C26 H26C 109.5
H26B C26 H26C 109.5
C24 C27 H27A 109.5
C24 C27 H27B 109.5
H27A C27 H27B 109.5
C24 C27 H27C 109.5
H27A C27 H27C 109.5
H27B C27 H27C 109.5
O1 C28 O2 124.8(3)
O1 C28 C29 122.9(2)
O2 C28 C29 112.3(2)
C34 C29 C30 118.8(3)
C34 C29 C28 123.5(3)
C30 C29 C28 117.7(3)
C31 C30 C29 121.2(3)
C31 C30 H30 119.4
C29 C30 H30 119.4
C32 C31 C30 119.8(3)
C32 C31 H31 120.1
C30 C31 H31 120.1
C33 C32 C31 119.8(3)
C33 C32 H32 120.1
C31 C32 H32 120.1
C32 C33 C34 121.2(3)
C32 C33 H33 119.4
C34 C33 H33 119.4
C29 C34 C33 119.2(3)
C29 C34 I1 125.9(2)
C33 C34 I1 114.9(2)
F2 C35 F1 108.1(4)
F2 C35 F3 107.2(4)
F1 C35 F3 106.9(4)
F2 C35 S1 113.6(4)
F1 C35 S1 110.0(3)
F3 C35 S1 110.8(3)
F5 C36 F6 108.0(3)
F5 C36 F4 108.7(3)
F6 C36 F4 107.0(3)
F5 C36 S2 112.0(2)
F6 C36 S2 111.5(2)
F4 C36 S2 109.5(2)

loop_
_geom_bond_atom_site_label_1
_geom_bond_atom_site_label_2
_geom_bond_distance
Rh1 C22 2.046(3)
Rh1 N1 2.112(2)
Rh1 C3 2.130(3)
Rh1 C5 2.154(3)
Rh1 O1 2.1538(19)
Rh1 C4 2.158(3)
Rh1 C2 2.229(3)
Rh1 C1 2.232(3)
I1 C34 2.109(3)
S1 O4 1.408(3)
S1 O3 1.425(3)
S1 N2 1.570(3)
S1 C35 1.809(5)
S2 O5 1.426(2)
S2 O6 1.431(3)
S2 N2 1.571(3)
S2 C36 1.837(3)
F1 C35 1.314(5)
F2 C35 1.286(6)
F3 C35 1.325(6)
F4 C36 1.324(4)
F5 C36 1.307(4)
F6 C36 1.314(4)
N1 C11 1.346(4)
N1 C15 1.363(4)
O1 C28 1.225(3)
O2 C28 1.318(3)
O2 C23 1.456(3)
C1 C2 1.396(4)
C1 C5 1.464(4)
C1 C6 1.500(4)
C2 C3 1.463(4)
C2 C7 1.501(4)
C3 C4 1.433(4)
C3 C8 1.501(4)
C4 C5 1.428(4)
C4 C9 1.501(4)
C5 C10 1.499(4)
C6 H6A 0.9600
C6 H6B 0.9600
C6 H6C 0.9600
C7 H7A 0.9600
C7 H7B 0.9600
C7 H7C 0.9600
C8 H8A 0.9600
C8 H8B 0.9600
C8 H8C 0.9600
C9 H9A 0.9600
C9 H9B 0.9600
C9 H9C 0.9600
C10 H10A 0.9600
C10 H10B 0.9600
C10 H10C 0.9600
C11 C12 1.377(4)
C11 H11 0.9300
C12 C13 1.386(4)
C12 H12 0.9300
C13 C14 1.375(4)
C13 H13 0.9300
C14 C15 1.383(4)
C14 H14 0.9300
C15 C16 1.479(4)
C16 C17 1.404(4)
C16 C21 1.410(4)
C17 C18 1.389(4)
C17 H17 0.9300
C18 C19 1.379(5)
C18 H18 0.9300
C19 C20 1.391(4)
C19 H19 0.9300
C20 C21 1.400(4)
C20 H20 0.9300
C21 C22 1.476(4)
C22 C23 1.324(4)
C23 C24 1.530(4)
C24 C26 1.485(6)
C24 C27 1.487(5)
C24 C25 1.499(6)
C25 H25A 0.9600
C25 H25B 0.9600
C25 H25C 0.9600
C26 H26A 0.9600
C26 H26B 0.9600
C26 H26C 0.9600
C27 H27A 0.9600
C27 H27B 0.9600
C27 H27C 0.9600
C28 C29 1.490(4)
C29 C34 1.392(4)
C29 C30 1.405(4)
C30 C31 1.379(5)
C30 H30 0.9300
C31 C32 1.378(5)
C31 H31 0.9300
C32 C33 1.382(5)
C32 H32 0.9300
C33 C34 1.396(4)
C33 H33 0.9300
